data_1531666
loop_
_publ_author_name
'Kim, J.S.'
'Choo, W.-G.'
'Cheon, C.-I.'
'Lee, C.H.'

_publ_section_title
;
 Crystal structure of high temperature phase in (Bi2 O2)-layered
 perovskites A Bi2 M2 O9 (A = Pb, Sr; M = Nb, Ta)
;
_journal_name_full 'Journal of the Korean Ceramic Society'
_journal_page_first 962
_journal_page_last 966
_journal_volume 38
_journal_year 2001
_chemical_formula_sum 'Bi2 Nb2 O9 Pb'
_chemical_name_systematic 'Pb Bi2 (Nb2 O9)'
_space_group_IT_number 41
_symmetry_space_group_name_Hall 'A 2 -2ab'
_symmetry_space_group_name_H-M 'A b a 2'
_cell_angle_alpha 90
_cell_angle_beta 90
_cell_angle_gamma 90
_cell_formula_units_Z 4
_cell_length_a 5.5457
_cell_length_b 25.6975
_cell_length_c 5.5496
_cell_volume 790.877
_citation_journal_id_ASTM HSHAF7
_cod_data_source_file Kim_HSHAF7_2001_631.cif
_cod_data_source_block Bi2Nb2O9Pb1
_cod_original_formula_sum 'Bi2 Nb2 O9 Pb1'
_cod_database_code 1531666

loop_
_symmetry_equiv_pos_as_xyz
x,y,z
-x,-y,z
-x+1/2,y+1/2,z
x+1/2,-y+1/2,z
x,y+1/2,z+1/2
-x,-y+1/2,z+1/2
-x+1/2,y+1,z+1/2
x+1/2,-y+1,z+1/2

loop_
_atom_site_label
_atom_site_type_symbol
_atom_site_fract_x
_atom_site_fract_y
_atom_site_fract_z
_atom_site_occupancy
_atom_site_U_iso_or_equiv
O3 O-2 0.7461 0.2477 0.7487 1 0.0
O1 O-2 0 0 0.476 1 0.0
Nb1 Nb+5 0.5047 0.4117 0.5077 1 0.0
Bi2 Bi+3 0.5029 0.2009 0.5178 0.89 0.0
O2 O-2 0.5088 0.3419 0.4593 1 0.0
Pb2 Pb+2 0.5029 0.2009 0.5178 0.11 0.0
O4 O-2 0.779 0.0822 0.2318 1 0.0
Pb1 Pb+2 0 0 0 0.81 0.0
O5 O-2 0.2594 0.5745 0.7733 1 0.0
Bi1 Bi+3 0 0 0 0.19 0.0
